data_2225313
loop_
_publ_author_name
'Raissi Shabari, Akbar'
'Safaeimovahed, Maryam'
'Pourayoubi, Mehrdad'

_publ_section_title
;
 Bis(2,6-diaminopyridinium) hydrogen phthalate nitrate monohydrate
;
_journal_coeditor_code LH2987
_journal_issue 3
_journal_name_full 'Acta Crystallographica Section E'
_journal_page_first o551
_journal_paper_doi 10.1107/S1600536810004150
_journal_volume 66
_journal_year 2010
_chemical_formula_iupac '2C5 H8 N3 +, C8 H5 O4 -, N O3 -, H2 O'
_chemical_formula_moiety '2(C5 H8 N3 +), C8 H5 O4 -, N O3 -, H2 O'
_chemical_formula_sum 'C18 H23 N7 O8'
_chemical_formula_weight 465.43
_chemical_name_systematic
;
Bis(2,6-diaminopyridinium) hydrogen phthalate nitrate monohydrate
;
_space_group_IT_number 9
_symmetry_cell_setting monoclinic
_symmetry_space_group_name_Hall 'C -2yc'
_symmetry_space_group_name_H-M 'C 1 c 1'
_atom_sites_solution_hydrogens mixed
_atom_sites_solution_primary direct
_atom_sites_solution_secondary difmap
_audit_creation_method SHELXL-97
_cell_angle_alpha 90.00
_cell_angle_beta 95.111(2)
_cell_angle_gamma 90.00
_cell_formula_units_Z 4
_cell_length_a 3.6923(3)
_cell_length_b 37.857(3)
_cell_length_c 14.8415(10)
_cell_measurement_reflns_used 5008
_cell_measurement_temperature 120(2)
_cell_measurement_theta_max 27.15
_cell_measurement_theta_min 2.15
_cell_volume 2066.3(3)
_computing_cell_refinement 'SAINT-Plus (Bruker, 1998)'
_computing_data_collection 'SMART (Bruker, 1998)'
_computing_data_reduction 'SAINT-Plus (Bruker, 1998)'
_computing_molecular_graphics 'SHELXTL (Sheldrick, 2008)'
_computing_publication_material 'SHELXTL (Sheldrick, 2008)'
_computing_structure_refinement 'SHELXTL (Sheldrick, 2008)'
_computing_structure_solution 'SHELXTL (Sheldrick, 2008)'
_diffrn_ambient_temperature 120(2)
_diffrn_measured_fraction_theta_full 1.000
_diffrn_measured_fraction_theta_max 1.000
_diffrn_measurement_device_type 'Bruker SMART 1000'
_diffrn_measurement_method '\f and \w scans'
_diffrn_radiation_monochromator graphite
_diffrn_radiation_source 'fine-focus sealed tube'
_diffrn_radiation_type MoK\a
_diffrn_radiation_wavelength 0.71073
_diffrn_reflns_av_R_equivalents 0.0338
_diffrn_reflns_av_sigmaI/netI 0.0290
_diffrn_reflns_limit_h_max 5
_diffrn_reflns_limit_h_min -5
_diffrn_reflns_limit_k_max 49
_diffrn_reflns_limit_k_min -50
_diffrn_reflns_limit_l_max 20
_diffrn_reflns_limit_l_min -20
_diffrn_reflns_number 15097
_diffrn_reflns_theta_full 29.00
_diffrn_reflns_theta_max 29.00
_diffrn_reflns_theta_min 1.75
_exptl_absorpt_coefficient_mu 0.120
_exptl_absorpt_correction_T_max 0.9741
_exptl_absorpt_correction_T_min 0.9661
_exptl_absorpt_correction_type multi-scan
_exptl_absorpt_process_details '(SADABS; Sheldrick, 1996)'
_exptl_crystal_colour colorless
_exptl_crystal_density_diffrn 1.496
_exptl_crystal_density_method 'not measured'
_exptl_crystal_description prism
_exptl_crystal_F_000 976
_exptl_crystal_size_max 0.29
_exptl_crystal_size_mid 0.26
_exptl_crystal_size_min 0.22
_refine_diff_density_max 0.256
_refine_diff_density_min -0.191
_refine_ls_extinction_method none
_refine_ls_goodness_of_fit_ref 1.005
_refine_ls_hydrogen_treatment constr
_refine_ls_matrix_type full
_refine_ls_number_parameters 298
_refine_ls_number_reflns 2737
_refine_ls_number_restraints 2
_refine_ls_restrained_S_all 1.004
_refine_ls_R_factor_all 0.0549
_refine_ls_R_factor_gt 0.0457
_refine_ls_shift/su_max 0.000
_refine_ls_shift/su_mean 0.000
_refine_ls_structure_factor_coef Fsqd
_refine_ls_weighting_details 'calc w=1/[\s^2^(Fo^2^)+(0.02P)^2^+3.5P] where P=(Fo^2^+2Fc^2^)/3'
_refine_ls_weighting_scheme calc
_refine_ls_wR_factor_gt 0.0887
_refine_ls_wR_factor_ref 0.0926
_reflns_number_gt 2309
_reflns_number_total 2737
_reflns_threshold_expression I>2\s(I)
_cod_data_source_file lh2987.cif
_cod_data_source_block I
_cod_depositor_comments
;
The following automatic conversions were performed:
'_symmetry_cell_setting' value 'Monoclinic' changed to 'monoclinic'
according to '/home/saulius/struct/CIF-dictionaries/cif_core.dic'
dictionary named 'cif_core.dic' version 2.4.1 from 2010-06-29.

Automatic conversion script
Id: cif_fix_enum 1527 2010-12-29 10:47:43Z saulius 

The following automatic conversions were performed:

'_symmetry_cell_setting' value 'Monoclinic' changed to 'monoclinic'
according to /home/saulius/struct/CIF-dictionaries/cif_core.dic
dictionary named 'cif_core.dic' version 2.4.1 from 2010-06-29.

Automatic conversion script
Id: cif_fix_values 1715 2011-07-08 13:25:40Z adriana 
;
_cod_original_sg_symbol_H-M 'C c'
_cod_database_code 2225313
_cod_database_fobs_code 2225313

loop_
_symmetry_equiv_pos_as_xyz
'x, y, z'
'x, -y, z+1/2'
'x+1/2, y+1/2, z'
'x+1/2, -y+1/2, z+1/2'

loop_
_atom_site_type_symbol
_atom_site_label
_atom_site_fract_x
_atom_site_fract_y
_atom_site_fract_z
_atom_site_U_iso_or_equiv
_atom_site_adp_type
_atom_site_calc_flag
_atom_site_refinement_flags
_atom_site_occupancy
_atom_site_disorder_assembly
_atom_site_disorder_group
N N1 0.6231(8) 0.17540(6) 0.49397(18) 0.0283(6) Uani d . 1 . .
H H1NA 0.4475 0.1658 0.4557 0.034 Uiso d R 1 . .
H H1NB 0.6041 0.1721 0.5534 0.034 Uiso d R 1 . .
N N2 0.6881(7) 0.22109(6) 0.39298(16) 0.0229(5) Uani d . 1 . .
H H2NA 0.5601 0.2072 0.3525 0.027 Uiso d R 1 . .
N N3 0.7201(9) 0.26246(7) 0.28055(19) 0.0355(7) Uani d . 1 . .
H H3NB 0.7787 0.2848 0.2672 0.043 Uiso d R 1 . .
H H3NA 0.6032 0.2454 0.2473 0.043 Uiso d R 1 . .
C C1 0.7408(8) 0.20826(8) 0.4790(2) 0.0229(6) Uani d . 1 . .
C C2 0.9210(9) 0.22967(8) 0.5452(2) 0.0268(6) Uani d . 1 . .
H H2A 0.9646 0.2217 0.6059 0.032 Uiso calc R 1 . .
C C3 1.0348(8) 0.26286(8) 0.5202(2) 0.0274(6) Uani d . 1 . .
H H3A 1.1589 0.2775 0.5649 0.033 Uiso calc R 1 . .
C C4 0.9751(8) 0.27550(8) 0.4329(2) 0.0269(6) Uani d . 1 . .
H H4A 1.0539 0.2984 0.4177 0.032 Uiso calc R 1 . .
C C5 0.7960(8) 0.25365(8) 0.3679(2) 0.0253(6) Uani d . 1 . .
N N4 0.5267(8) 0.09027(7) 0.51218(19) 0.0296(6) Uani d . 1 . .
H H4NA 0.6869 0.0988 0.4753 0.036 Uiso d R 1 . .
H H4NB 0.5352 0.1036 0.5625 0.036 Uiso d R 1 . .
N N5 0.4276(7) 0.03920(7) 0.42957(18) 0.0258(5) Uani d . 1 . .
H H5NA 0.5180 0.0520 0.3857 0.031 Uiso d R 1 . .
N N6 0.3504(8) -0.00825(7) 0.33294(19) 0.0331(6) Uani d . 1 . .
H H6NB 0.2189 -0.0275 0.3158 0.040 Uiso d R 1 . .
H H6NA 0.4457 0.0043 0.2893 0.040 Uiso d R 1 . .
C C6 0.4164(8) 0.05637(8) 0.5096(2) 0.0251(6) Uani d . 1 . .
C C7 0.2886(9) 0.03842(8) 0.5820(2) 0.0283(6) Uani d . 1 . .
H H7A 0.2777 0.0497 0.6389 0.034 Uiso calc R 1 . .
C C8 0.1770(8) 0.00351(9) 0.5693(2) 0.0295(7) Uani d . 1 . .
H H8A 0.0886 -0.0090 0.6184 0.035 Uiso calc R 1 . .
C C9 0.1914(9) -0.01353(9) 0.4870(2) 0.0294(7) Uani d . 1 . .
H H9A 0.1147 -0.0374 0.4797 0.035 Uiso calc R 1 . .
C C10 0.3200(8) 0.00492(8) 0.4155(2) 0.0255(6) Uani d . 1 . .
O O1 0.1534(7) 0.15535(7) 0.33076(16) 0.0377(6) Uani d . 1 . .
H H1 0.0380 0.1279 0.3375 0.057 Uiso d R 1 . .
O O2 0.3398(7) 0.19199(6) 0.23096(17) 0.0367(6) Uani d . 1 . .
O O3 -0.1237(7) 0.09909(7) 0.34030(16) 0.0388(6) Uani d . 1 . .
O O4 -0.3587(7) 0.05715(7) 0.25269(18) 0.0429(6) Uani d . 1 . .
C C11 0.1856(8) 0.16417(8) 0.2484(2) 0.0269(6) Uani d . 1 . .
C C12 0.0332(7) 0.14044(8) 0.1715(2) 0.0204(6) Uani d . 1 . .
C C13 0.0674(8) 0.15452(8) 0.0853(2) 0.0232(6) Uani d . 1 . .
H H13A 0.1735 0.1773 0.0811 0.028 Uiso calc R 1 . .
C C14 -0.0452(8) 0.13698(8) 0.0067(2) 0.0263(6) Uani d . 1 . .
H H14A -0.0135 0.1472 -0.0505 0.032 Uiso calc R 1 . .
C C15 -0.2063(8) 0.10402(8) 0.0126(2) 0.0273(6) Uani d . 1 . .
H H15A -0.2905 0.0916 -0.0409 0.033 Uiso calc R 1 . .
C C16 -0.2436(8) 0.08934(8) 0.0964(2) 0.0248(6) Uani d . 1 . .
H H16A -0.3498 0.0666 0.0994 0.030 Uiso calc R 1 . .
C C17 -0.1311(8) 0.10676(8) 0.1768(2) 0.0225(6) Uani d . 1 . .
C C18 -0.2081(9) 0.08613(9) 0.2609(2) 0.0295(7) Uani d . 1 . .
N N7 0.5255(8) 0.14787(7) 0.72886(18) 0.0307(6) Uani d . 1 . .
O O5 0.4868(8) 0.17644(6) 0.68613(17) 0.0419(6) Uani d . 1 . .
O O6 0.6450(7) 0.12132(6) 0.69036(16) 0.0392(6) Uani d . 1 . .
O O7 0.4512(7) 0.14595(6) 0.80893(16) 0.0380(6) Uani d . 1 . .
O O1W 0.0932(8) 0.07824(6) 0.81011(18) 0.0400(6) Uani d . 1 . .
H H1WA -0.0387 0.0932 0.7797 0.060 Uiso d R 1 . .
H H1WB 0.2333 0.0959 0.8075 0.060 Uiso d R 1 . .

loop_
_atom_site_aniso_label
_atom_site_aniso_U_11
_atom_site_aniso_U_22
_atom_site_aniso_U_33
_atom_site_aniso_U_12
_atom_site_aniso_U_13
_atom_site_aniso_U_23
N1 0.0383(15) 0.0226(13) 0.0237(13) -0.0027(11) 0.0010(11) 0.0000(10)
N2 0.0276(13) 0.0200(12) 0.0211(12) -0.0015(10) 0.0019(10) -0.0023(10)
N3 0.0520(18) 0.0264(14) 0.0270(14) -0.0091(13) -0.0020(13) 0.0015(11)
C1 0.0223(14) 0.0206(14) 0.0261(15) 0.0022(11) 0.0042(11) -0.0003(11)
C2 0.0310(16) 0.0269(15) 0.0221(14) 0.0018(13) -0.0002(12) -0.0017(12)
C3 0.0277(16) 0.0256(15) 0.0285(16) 0.0016(12) -0.0001(12) -0.0091(12)
C4 0.0264(15) 0.0223(15) 0.0324(16) -0.0007(12) 0.0044(12) -0.0023(13)
C5 0.0285(15) 0.0226(15) 0.0254(15) 0.0014(12) 0.0056(12) 0.0002(12)
N4 0.0385(15) 0.0230(13) 0.0276(13) -0.0039(11) 0.0042(11) -0.0019(10)
N5 0.0293(13) 0.0210(12) 0.0273(13) -0.0020(10) 0.0030(10) 0.0032(10)
N6 0.0440(17) 0.0260(14) 0.0295(14) -0.0065(12) 0.0047(12) -0.0026(11)
C6 0.0248(15) 0.0225(14) 0.0282(15) 0.0034(11) 0.0025(12) 0.0022(12)
C7 0.0304(16) 0.0299(16) 0.0247(15) 0.0028(13) 0.0038(12) 0.0012(13)
C8 0.0273(16) 0.0299(17) 0.0318(16) 0.0018(13) 0.0053(13) 0.0099(13)
C9 0.0306(17) 0.0255(15) 0.0322(16) -0.0006(13) 0.0035(13) 0.0053(13)
C10 0.0239(14) 0.0231(15) 0.0292(16) 0.0027(12) 0.0016(11) 0.0030(12)
O1 0.0485(15) 0.0380(13) 0.0262(12) -0.0022(11) 0.0012(10) -0.0044(10)
O2 0.0404(14) 0.0301(12) 0.0397(14) -0.0112(10) 0.0042(11) -0.0086(10)
O3 0.0516(16) 0.0393(14) 0.0259(12) -0.0030(12) 0.0065(11) 0.0062(11)
O4 0.0471(15) 0.0370(14) 0.0444(15) -0.0143(12) 0.0021(12) 0.0138(12)
C11 0.0233(15) 0.0267(15) 0.0307(16) 0.0016(12) 0.0028(12) -0.0067(13)
C12 0.0178(13) 0.0211(13) 0.0224(13) 0.0033(10) 0.0010(10) -0.0017(11)
C13 0.0225(14) 0.0206(13) 0.0269(14) 0.0023(11) 0.0040(11) 0.0025(12)
C14 0.0276(16) 0.0293(15) 0.0224(14) 0.0060(12) 0.0039(12) 0.0036(12)
C15 0.0258(15) 0.0299(16) 0.0257(15) 0.0043(12) -0.0012(12) -0.0067(12)
C16 0.0226(15) 0.0195(13) 0.0316(16) 0.0001(11) -0.0014(12) -0.0008(12)
C17 0.0212(14) 0.0238(14) 0.0232(14) 0.0028(11) 0.0049(11) 0.0007(11)
C18 0.0257(16) 0.0310(16) 0.0318(16) 0.0052(13) 0.0021(12) 0.0072(13)
N7 0.0372(16) 0.0307(14) 0.0239(14) 0.0012(12) 0.0004(11) -0.0044(11)
O5 0.0644(18) 0.0302(13) 0.0324(13) 0.0097(12) 0.0118(12) 0.0070(10)
O6 0.0564(16) 0.0311(13) 0.0299(13) 0.0120(11) 0.0019(11) -0.0063(10)
O7 0.0551(17) 0.0352(14) 0.0243(11) -0.0027(12) 0.0071(11) -0.0020(10)
O1W 0.0516(16) 0.0255(12) 0.0431(14) 0.0061(11) 0.0053(12) 0.0075(10)

loop_
_atom_type_symbol
_atom_type_description
_atom_type_scat_dispersion_real
_atom_type_scat_dispersion_imag
_atom_type_scat_source
C C 0.0033 0.0000 'International Tables Vol C Tables 4.2.6.8 and 6.1.1.4'
H H 0.0000 0.0000 'International Tables Vol C Tables 4.2.6.8 and 6.1.1.4'
N N 0.0061 0.0000 'International Tables Vol C Tables 4.2.6.8 and 6.1.1.4'
O O 0.0106 0.0000 'International Tables Vol C Tables 4.2.6.8 and 6.1.1.4'

loop_
_geom_angle_atom_site_label_1
_geom_angle_atom_site_label_2
_geom_angle_atom_site_label_3
_geom_angle_site_symmetry_1
_geom_angle_site_symmetry_3
_geom_angle
_geom_angle_publ_flag
C1 N1 H1NA . . 119.7 ?
C1 N1 H1NB . . 110.2 ?
H1NA N1 H1NB . . 116.7 ?
C5 N2 C1 . . 124.0(3) ?
C5 N2 H2NA . . 119.7 ?
C1 N2 H2NA . . 116.2 ?
C5 N3 H3NB . . 114.3 ?
C5 N3 H3NA . . 113.5 ?
H3NB N3 H3NA . . 131.9 ?
N1 C1 N2 . . 117.6(3) ?
N1 C1 C2 . . 124.3(3) ?
N2 C1 C2 . . 118.1(3) ?
C3 C2 C1 . . 118.4(3) ?
C3 C2 H2A . . 120.8 ?
C1 C2 H2A . . 120.8 ?
C4 C3 C2 . . 122.6(3) ?
C4 C3 H3A . . 118.7 ?
C2 C3 H3A . . 118.7 ?
C3 C4 C5 . . 118.1(3) ?
C3 C4 H4A . . 120.9 ?
C5 C4 H4A . . 120.9 ?
N3 C5 N2 . . 116.7(3) ?
N3 C5 C4 . . 124.5(3) ?
N2 C5 C4 . . 118.8(3) ?
C6 N4 H4NA . . 122.5 ?
C6 N4 H4NB . . 123.2 ?
H4NA N4 H4NB . . 109.1 ?
C6 N5 C10 . . 123.8(3) ?
C6 N5 H5NA . . 114.7 ?
C10 N5 H5NA . . 121.5 ?
C10 N6 H6NB . . 118.3 ?
C10 N6 H6NA . . 122.2 ?
H6NB N6 H6NA . . 117.4 ?
N4 C6 N5 . . 116.7(3) ?
N4 C6 C7 . . 124.5(3) ?
N5 C6 C7 . . 118.8(3) ?
C6 C7 C8 . . 118.5(3) ?
C6 C7 H7A . . 120.8 ?
C8 C7 H7A . . 120.8 ?
C9 C8 C7 . . 121.8(3) ?
C9 C8 H8A . . 119.1 ?
C7 C8 H8A . . 119.1 ?
C8 C9 C10 . . 118.8(3) ?
C8 C9 H9A . . 120.6 ?
C10 C9 H9A . . 120.6 ?
N6 C10 N5 . . 116.6(3) ?
N6 C10 C9 . . 125.1(3) ?
N5 C10 C9 . . 118.3(3) ?
C11 O1 H1 . . 113.1 ?
C18 O3 H1 . . 112.4 ?
O2 C11 O1 . . 120.4(3) ?
O2 C11 C12 . . 119.5(3) ?
O1 C11 C12 . . 120.1(3) ?
C13 C12 C17 . . 117.8(3) ?
C13 C12 C11 . . 113.8(3) ?
C17 C12 C11 . . 128.5(3) ?
C14 C13 C12 . . 123.1(3) ?
C14 C13 H13A . . 118.5 ?
C12 C13 H13A . . 118.5 ?
C13 C14 C15 . . 118.7(3) ?
C13 C14 H14A . . 120.7 ?
C15 C14 H14A . . 120.7 ?
C16 C15 C14 . . 119.7(3) ?
C16 C15 H15A . . 120.1 ?
C14 C15 H15A . . 120.1 ?
C15 C16 C17 . . 122.3(3) ?
C15 C16 H16A . . 118.8 ?
C17 C16 H16A . . 118.8 ?
C16 C17 C12 . . 118.4(3) ?
C16 C17 C18 . . 113.4(3) ?
C12 C17 C18 . . 128.3(3) ?
O4 C18 O3 . . 120.0(3) ?
O4 C18 C17 . . 119.5(3) ?
O3 C18 C17 . . 120.5(3) ?
O7 N7 O6 . . 120.3(3) ?
O7 N7 O5 . . 120.5(3) ?
O6 N7 O5 . . 119.2(3) ?
H1WA O1W H1WB . . 76.9 ?

loop_
_geom_bond_atom_site_label_1
_geom_bond_atom_site_label_2
_geom_bond_site_symmetry_2
_geom_bond_distance
_geom_bond_publ_flag
N1 C1 . 1.343(4) ?
N1 H1NA . 0.8999 ?
N1 H1NB . 0.9001 ?
N2 C5 . 1.358(4) ?
N2 C1 . 1.364(4) ?
N2 H2NA . 0.9000 ?
N3 C5 . 1.343(4) ?
N3 H3NB . 0.8998 ?
N3 H3NA . 0.8998 ?
C1 C2 . 1.396(4) ?
C2 C3 . 1.386(4) ?
C2 H2A . 0.9500 ?
C3 C4 . 1.379(4) ?
C3 H3A . 0.9500 ?
C4 C5 . 1.393(4) ?
C4 H4A . 0.9500 ?
N4 C6 . 1.346(4) ?
N4 H4NA . 0.9000 ?
N4 H4NB . 0.9001 ?
N5 C6 . 1.358(4) ?
N5 C10 . 1.368(4) ?
N5 H5NA . 0.9000 ?
N6 C10 . 1.336(4) ?
N6 H6NB . 0.8996 ?
N6 H6NA . 0.8999 ?
C6 C7 . 1.389(4) ?
C7 C8 . 1.392(5) ?
C7 H7A . 0.9500 ?
C8 C9 . 1.386(5) ?
C8 H8A . 0.9500 ?
C9 C10 . 1.390(4) ?
C9 H9A . 0.9500 ?
O1 C11 . 1.283(4) ?
O1 H1 . 1.1299 ?
O2 C11 . 1.235(4) ?
O3 C18 . 1.289(4) ?
O3 H1 . 1.2468 ?
O4 C18 . 1.231(4) ?
C11 C12 . 1.520(4) ?
C12 C13 . 1.402(4) ?
C12 C17 . 1.417(4) ?
C13 C14 . 1.374(4) ?
C13 H13A . 0.9500 ?
C14 C15 . 1.389(5) ?
C14 H14A . 0.9500 ?
C15 C16 . 1.381(4) ?
C15 H15A . 0.9500 ?
C16 C17 . 1.393(4) ?
C16 H16A . 0.9500 ?
C17 C18 . 1.520(4) ?
N7 O7 . 1.245(3) ?
N7 O6 . 1.255(3) ?
N7 O5 . 1.256(4) ?
O1W H1WA . 0.8497 ?
O1W H1WB . 0.8496 ?

loop_
_geom_hbond_atom_site_label_D
_geom_hbond_atom_site_label_H
_geom_hbond_atom_site_label_A
_geom_hbond_site_symmetry_A
_geom_hbond_distance_DH
_geom_hbond_distance_HA
_geom_hbond_distance_DA
_geom_hbond_angle_DHA
O1 H1 O3 . 1.13 1.25 2.373(4) 173
N1 H1NA O1 . 0.90 2.10 2.950(4) 157
N1 H1NB O5 . 0.90 2.06 2.940(4) 165
N2 H2NA O1 . 0.90 2.48 3.259(4) 146
N2 H2NA O2 . 0.90 2.00 2.846(3) 157
N3 H3NB O5 4_554 0.90 2.09 2.921(4) 154
N3 H3NA O2 . 0.90 2.25 3.074(4) 153
N4 H4NA O3 1_655 0.90 2.18 2.979(4) 147
N4 H4NB O6 . 0.90 2.02 2.891(4) 163
N5 H5NA O3 1_655 0.90 2.35 3.167(4) 150
N5 H5NA O4 1_655 0.90 2.07 2.889(4) 150
N6 H6NB O1W 2_554 0.90 1.98 2.825(4) 157
N6 H6NA O4 1_655 0.90 2.21 2.988(4) 144
O1W H1WA O6 1_455 0.85 1.99 2.834(4) 169
O1W H1WB O6 . 0.85 2.59 3.258(4) 136
O1W H1WB O7 . 0.85 2.06 2.885(3) 165

loop_
_geom_torsion_atom_site_label_1
_geom_torsion_atom_site_label_2
_geom_torsion_atom_site_label_3
_geom_torsion_atom_site_label_4
_geom_torsion_site_symmetry_1
_geom_torsion_site_symmetry_2
_geom_torsion_site_symmetry_3
_geom_torsion_site_symmetry_4
_geom_torsion
_geom_torsion_publ_flag
C5 N2 C1 N1 . . . . -179.3(3) ?
C5 N2 C1 C2 . . . . -0.9(4) ?
N1 C1 C2 C3 . . . . 178.7(3) ?
N2 C1 C2 C3 . . . . 0.4(4) ?
C1 C2 C3 C4 . . . . 0.4(5) ?
C2 C3 C4 C5 . . . . -0.6(5) ?
C1 N2 C5 N3 . . . . -179.3(3) ?
C1 N2 C5 C4 . . . . 0.7(4) ?
C3 C4 C5 N3 . . . . -179.9(3) ?
C3 C4 C5 N2 . . . . 0.1(4) ?
C10 N5 C6 N4 . . . . -179.0(3) ?
C10 N5 C6 C7 . . . . 0.0(4) ?
N4 C6 C7 C8 . . . . 178.8(3) ?
N5 C6 C7 C8 . . . . -0.1(4) ?
C6 C7 C8 C9 . . . . 0.2(5) ?
C7 C8 C9 C10 . . . . -0.2(5) ?
C6 N5 C10 N6 . . . . -179.5(3) ?
C6 N5 C10 C9 . . . . 0.0(4) ?
C8 C9 C10 N6 . . . . 179.6(3) ?
C8 C9 C10 N5 . . . . 0.1(4) ?
O2 C11 C12 C13 . . . . -3.8(4) ?
O1 C11 C12 C13 . . . . 176.1(3) ?
O2 C11 C12 C17 . . . . 175.6(3) ?
O1 C11 C12 C17 . . . . -4.5(5) ?
C17 C12 C13 C14 . . . . -1.0(4) ?
C11 C12 C13 C14 . . . . 178.5(3) ?
C12 C13 C14 C15 . . . . 1.1(4) ?
C13 C14 C15 C16 . . . . -1.2(4) ?
C14 C15 C16 C17 . . . . 1.3(5) ?
C15 C16 C17 C12 . . . . -1.2(4) ?
C15 C16 C17 C18 . . . . 178.4(3) ?
C13 C12 C17 C16 . . . . 1.0(4) ?
C11 C12 C17 C16 . . . . -178.4(3) ?
C13 C12 C17 C18 . . . . -178.5(3) ?
C11 C12 C17 C18 . . . . 2.1(5) ?
C16 C17 C18 O4 . . . . -0.5(4) ?
C12 C17 C18 O4 . . . . 179.0(3) ?
C16 C17 C18 O3 . . . . -179.1(3) ?
C12 C17 C18 O3 . . . . 0.4(5) ?
